data_7716932
loop_
_publ_author_name
'Podchorodecka, Pamela'
'Dziuk, B\/la\.zej'
'Junga, Robert'
'Szostak, Roman'
'Szostak, Michal'
'Bisz, Elwira'

_publ_section_title
;
 IPr*Thia -- wingtip-flexible, sterically hindered, modular,
 N,C/S,C-chelating thiazole-donor N-heterocyclic carbene ligands
;
_journal_issue 36
_journal_name_full 'Dalton Transactions'
_journal_page_first 14975
_journal_page_last 14985
_journal_paper_doi 10.1039/D4DT01468E
_journal_volume 53
_journal_year 2024
_chemical_formula_sum 'C45 H37 Ag Cl N3 O S'
_chemical_formula_weight 811.15
_space_group_crystal_system monoclinic
_space_group_IT_number 9
_space_group_name_Hall 'C -2yc'
_space_group_name_H-M_alt 'C 1 c 1'
_atom_sites_solution_hydrogens geom
_audit_creation_method SHELXL-2014/7
_audit_update_record
;
2024-05-09 deposited with the CCDC.	2024-08-29 downloaded from the CCDC.
;
_cell_angle_alpha 90
_cell_angle_beta 112.350(11)
_cell_angle_gamma 90
_cell_formula_units_Z 4
_cell_length_a 18.9280(16)
_cell_length_b 10.7439(13)
_cell_length_c 20.2390(17)
_cell_measurement_reflns_used 7542
_cell_measurement_temperature 293(2)
_cell_measurement_theta_max 25.999
_cell_measurement_theta_min 2.176
_cell_volume 3806.6(7)
_computing_cell_refinement 'CrysAlisCCD (Oxford Diffraction Ltd., 2008)'
_computing_data_collection 'CrysAlisCCD (Oxford Diffraction Ltd., 2008)'
_computing_data_reduction 'CrysAlisCCD (Oxford Diffraction Ltd., 2008)'
_computing_molecular_graphics 'SHELXTL (Sheldrick, 2008)'
_computing_publication_material 'SHELXL-2014/7 (Sheldrick, 2014)'
_computing_structure_refinement 'SHELXL-2014/7 (Sheldrick, 2014)'
_computing_structure_solution 'SHELXS-2014/7 (Sheldrick, 2014)'
_diffrn_ambient_temperature 293(2)
_diffrn_measured_fraction_theta_full 1.000
_diffrn_measured_fraction_theta_max 1.000
_diffrn_measurement_device_type 'KM4 with Eos CCD'
_diffrn_measurement_method \w--scan
_diffrn_radiation_monochromator graphite
_diffrn_radiation_source 'fine-focus sealed tube'
_diffrn_radiation_type MoK\a
_diffrn_radiation_wavelength 0.71073
_diffrn_reflns_av_R_equivalents 0.0301
_diffrn_reflns_av_unetI/netI 0.0526
_diffrn_reflns_Laue_measured_fraction_full 1.000
_diffrn_reflns_Laue_measured_fraction_max 1.000
_diffrn_reflns_limit_h_max 23
_diffrn_reflns_limit_h_min -23
_diffrn_reflns_limit_k_max 13
_diffrn_reflns_limit_k_min -13
_diffrn_reflns_limit_l_max 24
_diffrn_reflns_limit_l_min -24
_diffrn_reflns_number 7542
_diffrn_reflns_point_group_measured_fraction_full 1.000
_diffrn_reflns_point_group_measured_fraction_max 1.000
_diffrn_reflns_theta_full 25.242
_diffrn_reflns_theta_max 25.999
_diffrn_reflns_theta_min 2.176
_exptl_absorpt_coefficient_mu 0.694
_exptl_absorpt_correction_T_max 0.870
_exptl_absorpt_correction_T_min 0.779
_exptl_absorpt_correction_type multi-scan
_exptl_absorpt_process_details
;
SCALE3 ABSPACK (Rigaku Oxford Diffraction, 2015).
;
_exptl_crystal_colour colourless
_exptl_crystal_density_diffrn 1.415
_exptl_crystal_density_method 'not measured'
_exptl_crystal_description plate
_exptl_crystal_F_000 1664
_exptl_crystal_size_max 0.4
_exptl_crystal_size_mid 0.3
_exptl_crystal_size_min 0.2
_refine_diff_density_max 0.881
_refine_diff_density_min -0.340
_refine_diff_density_rms 0.075
_refine_ls_abs_structure_details
;
 Refined as an inversion twin.
;
_refine_ls_abs_structure_Flack 0.42(4)
_refine_ls_extinction_method none
_refine_ls_goodness_of_fit_ref 1.079
_refine_ls_hydrogen_treatment constr
_refine_ls_matrix_type full
_refine_ls_number_parameters 473
_refine_ls_number_reflns 5005
_refine_ls_number_restraints 2
_refine_ls_restrained_S_all 1.078
_refine_ls_R_factor_all 0.0639
_refine_ls_R_factor_gt 0.0505
_refine_ls_shift/su_max 0.000
_refine_ls_shift/su_mean 0.000
_refine_ls_structure_factor_coef Fsqd
_refine_ls_weighting_details 'w=1/[\s^2^(Fo^2^)+(0.0479P)^2^] where P=(Fo^2^+2Fc^2^)/3'
_refine_ls_weighting_scheme calc
_refine_ls_wR_factor_gt 0.0997
_refine_ls_wR_factor_ref 0.1055
_reflns_Friedel_coverage 0.998
_reflns_Friedel_fraction_full 1.000
_reflns_Friedel_fraction_max 1.000
_reflns_number_gt 4210
_reflns_number_total 5005
_reflns_threshold_expression 'I > 2\s(I)'
_cod_data_source_file d4dt01468e2.cif
_cod_data_source_block B178_b
_cod_depositor_comments 'Adding full bibliography for 7716928--7716932.cif.'
_cod_original_sg_symbol_H-M 'C c'
_cod_database_code 7716932
_shelx_shelxl_version_number 2014/7
_shelx_space_group_comment
;
The symmetry employed for this shelxl refinement is uniquely defined
by the following loop, which should always be used as a source of
symmetry information in preference to the above space-group names.
They are only intended as comments.
;
_exptl_absorpt_special_details
;
CrysAlisPro, Agilent Technologies,
Version 1.171.37.33c (release 11-04-2014 CrysAlis171 .NET)
(compiled Apr 11 2014,15:12:41)
Empirical absorption correction using spherical harmonics,
 implemented in SCALE3 ABSPACK scaling algorithm.
;

loop_
_space_group_symop_operation_xyz
'x, y, z'
'x, -y, z+1/2'
'x+1/2, y+1/2, z'
'x+1/2, -y+1/2, z+1/2'

loop_
_atom_site_label
_atom_site_type_symbol
_atom_site_fract_x
_atom_site_fract_y
_atom_site_fract_z
_atom_site_U_iso_or_equiv
_atom_site_adp_type
_atom_site_occupancy
_atom_site_site_symmetry_order
_atom_site_calc_flag
_atom_site_refinement_flags_posn
_atom_site_refinement_flags_adp
_atom_site_refinement_flags_occupancy
_atom_site_disorder_assembly
_atom_site_disorder_group
Ag1 Ag 0.48532(3) 0.31769(5) 0.49315(3) 0.04967(18) Uani 1 1 d . . . . .
Cl1 Cl 0.4804(2) 0.1045(2) 0.50704(17) 0.0858(11) Uani 1 1 d . . . . .
S1 S 0.39236(13) 0.3826(2) 0.32653(12) 0.0586(6) Uani 1 1 d . . . . .
O1 O 0.8045(3) 0.4859(6) 0.7592(3) 0.0546(16) Uani 1 1 d . . . . .
N1 N 0.5459(3) 0.5896(5) 0.5171(3) 0.0323(13) Uani 1 1 d . . . . .
C1 C 0.4946(4) 0.5076(7) 0.4762(4) 0.0330(16) Uani 1 1 d . . . . .
N2 N 0.4501(3) 0.5764(6) 0.4186(3) 0.0395(15) Uani 1 1 d . . . . .
C2 C 0.5352(4) 0.7085(7) 0.4867(4) 0.0397(18) Uani 1 1 d . . . . .
N3 N 0.3229(4) 0.5896(7) 0.3325(3) 0.0477(17) Uani 1 1 d . . . . .
C3 C 0.4756(4) 0.7014(7) 0.4248(4) 0.0419(18) Uani 1 1 d . . . . .
C4 C 0.6106(4) 0.5564(6) 0.5812(4) 0.0335(16) Uani 1 1 d . . . . .
C5 C 0.6790(4) 0.5203(7) 0.5740(4) 0.0361(16) Uani 1 1 d . . . . .
C7 C 0.7389(4) 0.5127(7) 0.7028(4) 0.0383(17) Uani 1 1 d . . . . .
C6 C 0.7415(4) 0.4967(7) 0.6353(4) 0.0379(17) Uani 1 1 d . . . . .
H6 H 0.7866 0.4695 0.6317 0.045 Uiso 1 1 calc R U . . .
C8 C 0.6705(5) 0.5475(8) 0.7091(4) 0.042(2) Uani 1 1 d . . . . .
H8 H 0.6685 0.5556 0.7541 0.050 Uiso 1 1 calc R U . . .
C9 C 0.6046(5) 0.5705(8) 0.6475(4) 0.0366(19) Uani 1 1 d . . . . .
C10 C 0.6809(4) 0.5008(7) 0.5001(4) 0.0387(17) Uani 1 1 d . . . . .
H10 H 0.6289 0.4768 0.4689 0.046 Uiso 1 1 calc R U . . .
C11 C 0.6985(5) 0.6215(9) 0.4684(4) 0.046(2) Uani 1 1 d . . . . .
C12 C 0.6515(5) 0.6576(9) 0.4008(4) 0.056(2) Uani 1 1 d . . . . .
H12 H 0.6098 0.6085 0.3744 0.067 Uiso 1 1 calc R U . . .
C13 C 0.6660(8) 0.7671(11) 0.3718(6) 0.078(3) Uani 1 1 d . . . . .
H13 H 0.6344 0.7905 0.3257 0.093 Uiso 1 1 calc R U . . .
C14 C 0.7270(9) 0.8415(11) 0.4110(7) 0.088(4) Uani 1 1 d . . . . .
H14 H 0.7355 0.9169 0.3927 0.105 Uiso 1 1 calc R U . . .
C16 C 0.7597(6) 0.6946(10) 0.5056(6) 0.062(3) Uani 1 1 d . . . . .
H16 H 0.7920 0.6710 0.5514 0.074 Uiso 1 1 calc R U . . .
C15 C 0.7744(9) 0.8027(11) 0.4767(8) 0.081(4) Uani 1 1 d . . . . .
H15 H 0.8174 0.8497 0.5024 0.097 Uiso 1 1 calc R U . . .
C17 C 0.7322(5) 0.3895(8) 0.5011(4) 0.045(2) Uani 1 1 d . . . . .
C18 C 0.8025(5) 0.4014(9) 0.4958(4) 0.057(2) Uani 1 1 d . . . . .
H18 H 0.8206 0.4801 0.4910 0.068 Uiso 1 1 calc R U . . .
C19 C 0.8461(7) 0.2985(13) 0.4976(6) 0.086(4) Uani 1 1 d . . . . .
H19 H 0.8938 0.3083 0.4951 0.104 Uiso 1 1 calc R U . . .
C20 C 0.8201(8) 0.1814(13) 0.5031(6) 0.088(4) Uani 1 1 d . . . . .
H20 H 0.8495 0.1121 0.5029 0.106 Uiso 1 1 calc R U . . .
C21 C 0.7504(9) 0.1665(11) 0.5088(7) 0.083(4) Uani 1 1 d . . . . .
H21 H 0.7326 0.0875 0.5132 0.099 Uiso 1 1 calc R U . . .
C22 C 0.7073(7) 0.2714(11) 0.5079(6) 0.059(3) Uani 1 1 d . . . . .
H22 H 0.6603 0.2618 0.5120 0.071 Uiso 1 1 calc R U . . .
C23 C 0.7995(6) 0.4675(11) 0.8276(4) 0.068(3) Uani 1 1 d . . . . .
H23A H 0.7847 0.5441 0.8432 0.102 Uiso 1 1 calc R U . . .
H23B H 0.8484 0.4418 0.8617 0.102 Uiso 1 1 calc R U . . .
H23C H 0.7622 0.4045 0.8237 0.102 Uiso 1 1 calc R U . . .
C24 C 0.5285(4) 0.5981(7) 0.6536(4) 0.0395(18) Uani 1 1 d . . . . .
H24 H 0.4955 0.6326 0.6073 0.047 Uiso 1 1 calc R U . . .
C25 C 0.5317(5) 0.6965(7) 0.7091(5) 0.047(2) Uani 1 1 d . . . . .
C26 C 0.4992(6) 0.8108(10) 0.6866(7) 0.080(3) Uani 1 1 d . . . . .
H26 H 0.4788 0.8297 0.6381 0.096 Uiso 1 1 calc R U . . .
C27 C 0.4967(9) 0.8998(12) 0.7368(10) 0.113(5) Uani 1 1 d . . . . .
H27 H 0.4730 0.9762 0.7215 0.136 Uiso 1 1 calc R U . . .
C28 C 0.5299(9) 0.8727(15) 0.8097(10) 0.107(5) Uani 1 1 d . . . . .
H28 H 0.5298 0.9319 0.8432 0.128 Uiso 1 1 calc R U . . .
C29 C 0.5612(7) 0.7636(14) 0.8307(7) 0.085(4) Uani 1 1 d . . . . .
H29 H 0.5837 0.7459 0.8792 0.102 Uiso 1 1 calc R U . . .
C30 C 0.5611(7) 0.6736(10) 0.7810(6) 0.068(3) Uani 1 1 d . . . . .
H30 H 0.5816 0.5955 0.7973 0.081 Uiso 1 1 calc R U . . .
C31 C 0.4892(4) 0.4800(8) 0.6633(4) 0.0427(19) Uani 1 1 d . . . . .
C32 C 0.4154(5) 0.4887(10) 0.6627(5) 0.063(3) Uani 1 1 d . . . . .
H32 H 0.3916 0.5659 0.6569 0.075 Uiso 1 1 calc R U . . .
C33 C 0.3776(6) 0.3833(12) 0.6708(6) 0.075(3) Uani 1 1 d . . . . .
H33 H 0.3281 0.3908 0.6694 0.089 Uiso 1 1 calc R U . . .
C34 C 0.4106(7) 0.2694(13) 0.6806(6) 0.068(3) Uani 1 1 d . . . . .
H34 H 0.3849 0.1996 0.6871 0.082 Uiso 1 1 calc R U . . .
C35 C 0.4827(7) 0.2594(10) 0.6806(6) 0.079(3) Uani 1 1 d . . . . .
H35 H 0.5059 0.1816 0.6859 0.095 Uiso 1 1 calc R U . . .
C36 C 0.5213(5) 0.3633(9) 0.6729(5) 0.064(2) Uani 1 1 d . . . . .
H36 H 0.5707 0.3544 0.6743 0.077 Uiso 1 1 calc R U . . .
C37 C 0.5856(5) 0.8152(7) 0.5219(5) 0.051(2) Uani 1 1 d . . . . .
H37A H 0.6278 0.8184 0.5066 0.077 Uiso 1 1 calc R U . . .
H37B H 0.6046 0.8047 0.5728 0.077 Uiso 1 1 calc R U . . .
H37C H 0.5570 0.8913 0.5091 0.077 Uiso 1 1 calc R U . . .
C38 C 0.4422(6) 0.7982(8) 0.3689(5) 0.066(3) Uani 1 1 d . . . . .
H38A H 0.4513 0.7761 0.3268 0.099 Uiso 1 1 calc R U . . .
H38B H 0.4656 0.8771 0.3864 0.099 Uiso 1 1 calc R U . . .
H38C H 0.3882 0.8037 0.3573 0.099 Uiso 1 1 calc R U . . .
C39 C 0.3859(4) 0.5275(8) 0.3615(4) 0.041(2) Uani 1 1 d . . . . .
C40 C 0.3002(5) 0.4050(8) 0.2662(4) 0.049(2) Uani 1 1 d . . . . .
C41 C 0.2716(5) 0.5197(9) 0.2776(4) 0.044(2) Uani 1 1 d . . . . .
C42 C 0.1975(5) 0.5523(10) 0.2351(5) 0.061(3) Uani 1 1 d . . . . .
H42 H 0.1773 0.6271 0.2431 0.073 Uiso 1 1 calc R U . . .
C43 C 0.1547(5) 0.4771(11) 0.1828(6) 0.064(3) Uani 1 1 d . . . . .
H43 H 0.1053 0.5010 0.1542 0.077 Uiso 1 1 calc R U . . .
C44 C 0.1826(6) 0.3638(11) 0.1703(5) 0.075(3) Uani 1 1 d . . . . .
H44 H 0.1517 0.3135 0.1331 0.090 Uiso 1 1 calc R U . . .
C45 C 0.2542(6) 0.3253(9) 0.2114(5) 0.064(2) Uani 1 1 d . . . . .
H45 H 0.2724 0.2485 0.2037 0.077 Uiso 1 1 calc R U . . .

loop_
_atom_site_aniso_label
_atom_site_aniso_U_11
_atom_site_aniso_U_22
_atom_site_aniso_U_33
_atom_site_aniso_U_23
_atom_site_aniso_U_13
_atom_site_aniso_U_12
Ag1 0.0469(3) 0.0391(3) 0.0567(3) 0.0025(4) 0.0125(2) 0.0023(4)
Cl1 0.0926(19) 0.0382(11) 0.100(3) 0.0034(15) 0.0068(18) 0.0012(16)
S1 0.0546(14) 0.0545(14) 0.0584(14) -0.0068(11) 0.0123(11) 0.0091(11)
O1 0.040(3) 0.081(5) 0.037(3) 0.001(3) 0.008(3) -0.004(3)
N1 0.034(3) 0.038(3) 0.030(3) 0.000(3) 0.017(3) 0.006(3)
C1 0.030(4) 0.041(4) 0.034(4) 0.002(3) 0.018(3) 0.008(3)
N2 0.040(4) 0.040(4) 0.041(4) 0.001(3) 0.018(3) 0.005(3)
C2 0.046(4) 0.039(5) 0.042(4) 0.000(3) 0.025(4) 0.006(3)
N3 0.041(4) 0.058(5) 0.037(4) 0.001(3) 0.006(3) -0.002(3)
C3 0.045(4) 0.042(5) 0.047(5) 0.003(4) 0.026(4) 0.007(3)
C4 0.037(4) 0.033(4) 0.033(4) -0.004(3) 0.016(3) 0.004(3)
C5 0.045(4) 0.032(4) 0.034(4) -0.001(3) 0.019(3) 0.001(3)
C7 0.031(4) 0.042(5) 0.035(4) 0.005(3) 0.005(3) -0.003(3)
C6 0.036(4) 0.043(4) 0.038(4) 0.001(3) 0.018(3) 0.002(3)
C8 0.047(5) 0.054(5) 0.034(4) -0.006(4) 0.026(4) -0.001(4)
C9 0.040(5) 0.037(5) 0.034(4) 0.003(4) 0.016(4) 0.003(4)
C10 0.040(4) 0.043(5) 0.036(4) 0.000(3) 0.018(3) 0.008(3)
C11 0.052(5) 0.057(6) 0.043(5) 0.001(4) 0.033(4) 0.014(5)
C12 0.073(6) 0.062(6) 0.043(5) 0.006(4) 0.033(5) 0.016(5)
C13 0.119(10) 0.077(8) 0.050(6) 0.019(6) 0.047(7) 0.033(7)
C14 0.140(12) 0.066(8) 0.094(9) 0.023(7) 0.085(9) 0.016(8)
C16 0.064(7) 0.075(8) 0.052(6) -0.003(5) 0.026(5) -0.009(5)
C15 0.091(9) 0.072(9) 0.104(10) 0.014(7) 0.064(8) -0.010(7)
C17 0.047(5) 0.059(6) 0.032(4) -0.003(4) 0.019(4) 0.009(4)
C18 0.053(5) 0.075(6) 0.057(5) 0.010(5) 0.037(5) 0.017(5)
C19 0.077(7) 0.119(11) 0.082(8) 0.020(7) 0.052(7) 0.037(7)
C20 0.101(9) 0.090(9) 0.083(8) 0.006(7) 0.046(7) 0.052(8)
C21 0.105(11) 0.056(8) 0.091(9) 0.000(6) 0.041(8) 0.022(7)
C22 0.065(7) 0.053(7) 0.067(7) -0.005(6) 0.034(6) 0.006(5)
C23 0.061(6) 0.100(9) 0.039(5) 0.015(5) 0.014(5) -0.006(6)
C24 0.040(4) 0.045(5) 0.045(4) 0.006(4) 0.029(4) 0.006(4)
C25 0.051(5) 0.041(5) 0.064(5) -0.004(4) 0.038(4) -0.001(4)
C26 0.081(7) 0.063(7) 0.113(9) 0.002(7) 0.057(7) 0.012(6)
C27 0.126(12) 0.052(7) 0.187(16) -0.014(10) 0.087(12) 0.007(7)
C28 0.125(13) 0.086(10) 0.146(14) -0.055(11) 0.093(12) -0.022(9)
C29 0.095(9) 0.104(11) 0.078(8) -0.046(8) 0.056(8) -0.025(8)
C30 0.077(7) 0.075(8) 0.063(7) -0.014(6) 0.041(6) -0.003(6)
C31 0.048(5) 0.056(5) 0.035(4) -0.005(4) 0.028(4) -0.005(4)
C32 0.058(6) 0.074(7) 0.071(6) -0.021(5) 0.041(5) -0.015(5)
C33 0.068(7) 0.097(9) 0.083(7) -0.031(7) 0.056(6) -0.029(7)
C34 0.075(8) 0.075(9) 0.060(7) -0.015(6) 0.032(6) -0.029(7)
C35 0.083(8) 0.056(6) 0.099(8) 0.008(6) 0.035(7) -0.008(6)
C36 0.045(5) 0.060(6) 0.091(7) 0.009(5) 0.031(5) -0.002(4)
C37 0.059(5) 0.036(4) 0.060(5) -0.003(4) 0.024(4) 0.003(4)
C38 0.077(7) 0.050(6) 0.068(6) 0.023(5) 0.024(5) 0.015(5)
C39 0.039(5) 0.051(5) 0.034(4) 0.009(4) 0.014(4) 0.002(4)
C40 0.051(5) 0.050(5) 0.044(5) 0.007(4) 0.017(4) -0.004(4)
C41 0.038(5) 0.053(6) 0.040(5) 0.012(4) 0.013(4) 0.006(4)
C42 0.039(5) 0.076(7) 0.057(6) 0.009(5) 0.007(4) 0.007(5)
C43 0.042(5) 0.073(8) 0.062(7) 0.010(6) 0.003(5) -0.004(5)
C44 0.073(7) 0.085(8) 0.052(6) -0.008(6) 0.006(5) -0.040(6)
C45 0.075(7) 0.056(6) 0.053(5) -0.003(5) 0.015(5) -0.008(5)

loop_
_atom_type_symbol
_atom_type_description
_atom_type_scat_dispersion_real
_atom_type_scat_dispersion_imag
_atom_type_scat_source
C C 0.0033 0.0016 'International Tables Vol C Tables 4.2.6.8 and 6.1.1.4'
H H 0.0000 0.0000 'International Tables Vol C Tables 4.2.6.8 and 6.1.1.4'
Ag Ag -0.8971 1.1015 'International Tables Vol C Tables 4.2.6.8 and 6.1.1.4'
Cl Cl 0.1484 0.1585 'International Tables Vol C Tables 4.2.6.8 and 6.1.1.4'
N N 0.0061 0.0033 'International Tables Vol C Tables 4.2.6.8 and 6.1.1.4'
O O 0.0106 0.0060 'International Tables Vol C Tables 4.2.6.8 and 6.1.1.4'
S S 0.1246 0.1234 'International Tables Vol C Tables 4.2.6.8 and 6.1.1.4'

loop_
_geom_angle_atom_site_label_1
_geom_angle_atom_site_label_2
_geom_angle_atom_site_label_3
_geom_angle
_geom_angle_site_symmetry_1
_geom_angle_site_symmetry_3
_geom_angle_publ_flag
C1 Ag1 Cl1 175.8(2) . . ?
C40 S1 C39 87.4(4) . . ?
C7 O1 C23 117.6(6) . . ?
C1 N1 C2 112.3(6) . . ?
C1 N1 C4 124.0(6) . . ?
C2 N1 C4 123.3(6) . . ?
N1 C1 N2 103.8(6) . . ?
N1 C1 Ag1 128.9(5) . . ?
N2 C1 Ag1 127.3(5) . . ?
C1 N2 C3 111.1(6) . . ?
C1 N2 C39 123.6(6) . . ?
C3 N2 C39 125.4(6) . . ?
C3 C2 N1 106.9(7) . . ?
C3 C2 C37 130.8(7) . . ?
N1 C2 C37 122.3(7) . . ?
C39 N3 C41 109.1(7) . . ?
C2 C3 N2 105.9(6) . . ?
C2 C3 C38 129.7(8) . . ?
N2 C3 C38 124.3(8) . . ?
C9 C4 C5 122.8(7) . . ?
C9 C4 N1 118.9(6) . . ?
C5 C4 N1 118.2(6) . . ?
C6 C5 C4 117.9(6) . . ?
C6 C5 C10 121.7(6) . . ?
C4 C5 C10 120.3(6) . . ?
O1 C7 C6 115.6(7) . . ?
O1 C7 C8 124.2(7) . . ?
C6 C7 C8 120.1(7) . . ?
C5 C6 C7 121.3(7) . . ?
C5 C6 H6 119.3 . . ?
C7 C6 H6 119.3 . . ?
C7 C8 C9 120.2(7) . . ?
C7 C8 H8 119.9 . . ?
C9 C8 H8 119.9 . . ?
C4 C9 C8 117.6(7) . . ?
C4 C9 C24 121.6(7) . . ?
C8 C9 C24 120.5(6) . . ?
C5 C10 C17 110.2(6) . . ?
C5 C10 C11 112.6(6) . . ?
C17 C10 C11 115.1(6) . . ?
C5 C10 H10 106.1 . . ?
C17 C10 H10 106.1 . . ?
C11 C10 H10 106.1 . . ?
C16 C11 C12 118.7(9) . . ?
C16 C11 C10 121.9(8) . . ?
C12 C11 C10 119.4(8) . . ?
C11 C12 C13 120.2(10) . . ?
C11 C12 H12 119.9 . . ?
C13 C12 H12 119.9 . . ?
C14 C13 C12 120.3(10) . . ?
C14 C13 H13 119.9 . . ?
C12 C13 H13 119.9 . . ?
C15 C14 C13 118.9(11) . . ?
C15 C14 H14 120.5 . . ?
C13 C14 H14 120.5 . . ?
C11 C16 C15 121.2(11) . . ?
C11 C16 H16 119.4 . . ?
C15 C16 H16 119.4 . . ?
C14 C15 C16 120.7(13) . . ?
C14 C15 H15 119.7 . . ?
C16 C15 H15 119.7 . . ?
C22 C17 C18 118.0(8) . . ?
C22 C17 C10 118.7(8) . . ?
C18 C17 C10 123.4(8) . . ?
C19 C18 C17 120.7(10) . . ?
C19 C18 H18 119.7 . . ?
C17 C18 H18 119.7 . . ?
C20 C19 C18 120.8(10) . . ?
C20 C19 H19 119.6 . . ?
C18 C19 H19 119.6 . . ?
C19 C20 C21 119.8(10) . . ?
C19 C20 H20 120.1 . . ?
C21 C20 H20 120.1 . . ?
C20 C21 C22 118.8(12) . . ?
C20 C21 H21 120.6 . . ?
C22 C21 H21 120.6 . . ?
C17 C22 C21 121.8(11) . . ?
C17 C22 H22 119.1 . . ?
C21 C22 H22 119.1 . . ?
O1 C23 H23A 109.5 . . ?
O1 C23 H23B 109.5 . . ?
H23A C23 H23B 109.5 . . ?
O1 C23 H23C 109.5 . . ?
H23A C23 H23C 109.5 . . ?
H23B C23 H23C 109.5 . . ?
C31 C24 C9 111.9(6) . . ?
C31 C24 C25 111.6(5) . . ?
C9 C24 C25 114.8(6) . . ?
C31 C24 H24 105.9 . . ?
C9 C24 H24 105.9 . . ?
C25 C24 H24 105.9 . . ?
C30 C25 C26 117.7(9) . . ?
C30 C25 C24 123.0(8) . . ?
C26 C25 C24 119.2(9) . . ?
C25 C26 C27 120.1(12) . . ?
C25 C26 H26 120.0 . . ?
C27 C26 H26 120.0 . . ?
C28 C27 C26 119.7(13) . . ?
C28 C27 H27 120.2 . . ?
C26 C27 H27 120.2 . . ?
C29 C28 C27 119.7(13) . . ?
C29 C28 H28 120.2 . . ?
C27 C28 H28 120.2 . . ?
C28 C29 C30 120.8(14) . . ?
C28 C29 H29 119.6 . . ?
C30 C29 H29 119.6 . . ?
C25 C30 C29 122.0(12) . . ?
C25 C30 H30 119.0 . . ?
C29 C30 H30 119.0 . . ?
C36 C31 C32 116.7(8) . . ?
C36 C31 C24 124.6(7) . . ?
C32 C31 C24 118.7(8) . . ?
C33 C32 C31 120.4(10) . . ?
C33 C32 H32 119.8 . . ?
C31 C32 H32 119.8 . . ?
C34 C33 C32 121.8(10) . . ?
C34 C33 H33 119.1 . . ?
C32 C33 H33 119.1 . . ?
C33 C34 C35 118.4(11) . . ?
C33 C34 H34 120.8 . . ?
C35 C34 H34 120.8 . . ?
C34 C35 C36 120.5(11) . . ?
C34 C35 H35 119.7 . . ?
C36 C35 H35 119.7 . . ?
C31 C36 C35 122.2(9) . . ?
C31 C36 H36 118.9 . . ?
C35 C36 H36 118.9 . . ?
C2 C37 H37A 109.5 . . ?
C2 C37 H37B 109.5 . . ?
H37A C37 H37B 109.5 . . ?
C2 C37 H37C 109.5 . . ?
H37A C37 H37C 109.5 . . ?
H37B C37 H37C 109.5 . . ?
C3 C38 H38A 109.5 . . ?
C3 C38 H38B 109.5 . . ?
H38A C38 H38B 109.5 . . ?
C3 C38 H38C 109.5 . . ?
H38A C38 H38C 109.5 . . ?
H38B C38 H38C 109.5 . . ?
N3 C39 N2 122.2(8) . . ?
N3 C39 S1 118.2(6) . . ?
N2 C39 S1 119.5(6) . . ?
C41 C40 C45 120.2(8) . . ?
C41 C40 S1 110.9(6) . . ?
C45 C40 S1 128.9(7) . . ?
C42 C41 N3 126.6(9) . . ?
C42 C41 C40 119.0(9) . . ?
N3 C41 C40 114.4(8) . . ?
C43 C42 C41 120.4(10) . . ?
C43 C42 H42 119.8 . . ?
C41 C42 H42 119.8 . . ?
C42 C43 C44 121.2(9) . . ?
C42 C43 H43 119.4 . . ?
C44 C43 H43 119.4 . . ?
C45 C44 C43 121.0(9) . . ?
C45 C44 H44 119.5 . . ?
C43 C44 H44 119.5 . . ?
C44 C45 C40 118.1(10) . . ?
C44 C45 H45 121.0 . . ?
C40 C45 H45 121.0 . . ?

loop_
_geom_bond_atom_site_label_1
_geom_bond_atom_site_label_2
_geom_bond_distance
_geom_bond_site_symmetry_2
_geom_bond_publ_flag
Ag1 C1 2.088(7) . ?
Ag1 Cl1 2.314(2) . ?
S1 C40 1.724(8) . ?
S1 C39 1.734(9) . ?
O1 C7 1.360(9) . ?
O1 C23 1.438(9) . ?
N1 C1 1.339(9) . ?
N1 C2 1.399(9) . ?
N1 C4 1.450(9) . ?
C1 N2 1.365(9) . ?
N2 C3 1.417(9) . ?
N2 C39 1.421(10) . ?
C2 C3 1.333(11) . ?
C2 C37 1.488(11) . ?
N3 C39 1.297(10) . ?
N3 C41 1.386(11) . ?
C3 C38 1.489(11) . ?
C4 C9 1.397(9) . ?
C4 C5 1.410(9) . ?
C5 C6 1.374(9) . ?
C5 C10 1.524(9) . ?
C7 C6 1.398(10) . ?
C7 C8 1.399(10) . ?
C6 H6 0.9300 . ?
C8 C9 1.410(11) . ?
C8 H8 0.9300 . ?
C9 C24 1.522(10) . ?
C10 C17 1.536(11) . ?
C10 C11 1.539(12) . ?
C10 H10 0.9800 . ?
C11 C16 1.364(14) . ?
C11 C12 1.375(12) . ?
C12 C13 1.389(14) . ?
C12 H12 0.9300 . ?
C13 C14 1.381(17) . ?
C13 H13 0.9300 . ?
C14 C15 1.356(19) . ?
C14 H14 0.9300 . ?
C16 C15 1.377(14) . ?
C16 H16 0.9300 . ?
C15 H15 0.9300 . ?
C17 C22 1.379(14) . ?
C17 C18 1.382(11) . ?
C18 C19 1.371(14) . ?
C18 H18 0.9300 . ?
C19 C20 1.370(17) . ?
C19 H19 0.9300 . ?
C20 C21 1.377(18) . ?
C20 H20 0.9300 . ?
C21 C22 1.388(16) . ?
C21 H21 0.9300 . ?
C22 H22 0.9300 . ?
C23 H23A 0.9600 . ?
C23 H23B 0.9600 . ?
C23 H23C 0.9600 . ?
C24 C31 1.520(11) . ?
C24 C25 1.527(11) . ?
C24 H24 0.9800 . ?
C25 C30 1.368(14) . ?
C25 C26 1.372(12) . ?
C26 C27 1.409(17) . ?
C26 H26 0.9300 . ?
C27 C28 1.40(2) . ?
C27 H27 0.9300 . ?
C28 C29 1.31(2) . ?
C28 H28 0.9300 . ?
C29 C30 1.394(14) . ?
C29 H29 0.9300 . ?
C30 H30 0.9300 . ?
C31 C36 1.374(12) . ?
C31 C32 1.396(11) . ?
C32 C33 1.383(14) . ?
C32 H32 0.9300 . ?
C33 C34 1.354(17) . ?
C33 H33 0.9300 . ?
C34 C35 1.369(16) . ?
C34 H34 0.9300 . ?
C35 C36 1.375(13) . ?
C35 H35 0.9300 . ?
C36 H36 0.9300 . ?
C37 H37A 0.9600 . ?
C37 H37B 0.9600 . ?
C37 H37C 0.9600 . ?
C38 H38A 0.9600 . ?
C38 H38B 0.9600 . ?
C38 H38C 0.9600 . ?
C40 C41 1.400(12) . ?
C40 C45 1.409(12) . ?
C41 C42 1.383(11) . ?
C42 C43 1.333(14) . ?
C42 H42 0.9300 . ?
C43 C44 1.387(15) . ?
C43 H43 0.9300 . ?
C44 C45 1.359(14) . ?
C44 H44 0.9300 . ?
C45 H45 0.9300 . ?

loop_
_geom_torsion_atom_site_label_1
_geom_torsion_atom_site_label_2
_geom_torsion_atom_site_label_3
_geom_torsion_atom_site_label_4
_geom_torsion
_geom_torsion_site_symmetry_1
_geom_torsion_site_symmetry_2
_geom_torsion_site_symmetry_3
_geom_torsion_site_symmetry_4
_geom_torsion_publ_flag
C2 N1 C1 N2 -0.3(7) . . . . ?
C4 N1 C1 N2 -173.3(5) . . . . ?
C2 N1 C1 Ag1 178.0(5) . . . . ?
C4 N1 C1 Ag1 5.0(9) . . . . ?
N1 C1 N2 C3 0.6(7) . . . . ?
Ag1 C1 N2 C3 -177.7(5) . . . . ?
N1 C1 N2 C39 -178.0(6) . . . . ?
Ag1 C1 N2 C39 3.6(9) . . . . ?
C1 N1 C2 C3 -0.1(8) . . . . ?
C4 N1 C2 C3 173.0(6) . . . . ?
C1 N1 C2 C37 -179.4(6) . . . . ?
C4 N1 C2 C37 -6.3(10) . . . . ?
N1 C2 C3 N2 0.4(7) . . . . ?
C37 C2 C3 N2 179.7(7) . . . . ?
N1 C2 C3 C38 -176.1(8) . . . . ?
C37 C2 C3 C38 3.1(14) . . . . ?
C1 N2 C3 C2 -0.7(7) . . . . ?
C39 N2 C3 C2 177.9(6) . . . . ?
C1 N2 C3 C38 176.1(7) . . . . ?
C39 N2 C3 C38 -5.3(11) . . . . ?
C1 N1 C4 C9 -97.2(8) . . . . ?
C2 N1 C4 C9 90.6(8) . . . . ?
C1 N1 C4 C5 87.6(8) . . . . ?
C2 N1 C4 C5 -84.7(8) . . . . ?
C9 C4 C5 C6 0.9(11) . . . . ?
N1 C4 C5 C6 175.9(6) . . . . ?
C9 C4 C5 C10 177.2(7) . . . . ?
N1 C4 C5 C10 -7.7(10) . . . . ?
C23 O1 C7 C6 -163.3(8) . . . . ?
C23 O1 C7 C8 13.2(13) . . . . ?
C4 C5 C6 C7 -2.5(11) . . . . ?
C10 C5 C6 C7 -178.8(7) . . . . ?
O1 C7 C6 C5 179.8(7) . . . . ?
C8 C7 C6 C5 3.1(12) . . . . ?
O1 C7 C8 C9 -178.4(8) . . . . ?
C6 C7 C8 C9 -2.0(13) . . . . ?
C5 C4 C9 C8 0.2(12) . . . . ?
N1 C4 C9 C8 -174.8(7) . . . . ?
C5 C4 C9 C24 -174.3(7) . . . . ?
N1 C4 C9 C24 10.7(11) . . . . ?
C7 C8 C9 C4 0.3(12) . . . . ?
C7 C8 C9 C24 174.9(7) . . . . ?
C6 C5 C10 C17 34.1(10) . . . . ?
C4 C5 C10 C17 -142.1(7) . . . . ?
C6 C5 C10 C11 -95.9(8) . . . . ?
C4 C5 C10 C11 87.9(8) . . . . ?
C5 C10 C11 C16 51.1(10) . . . . ?
C17 C10 C11 C16 -76.3(10) . . . . ?
C5 C10 C11 C12 -128.5(7) . . . . ?
C17 C10 C11 C12 104.0(9) . . . . ?
C16 C11 C12 C13 -0.6(13) . . . . ?
C10 C11 C12 C13 179.1(7) . . . . ?
C11 C12 C13 C14 -1.0(14) . . . . ?
C12 C13 C14 C15 3.1(16) . . . . ?
C12 C11 C16 C15 0.1(15) . . . . ?
C10 C11 C16 C15 -179.6(9) . . . . ?
C13 C14 C15 C16 -3.7(17) . . . . ?
C11 C16 C15 C14 2.1(18) . . . . ?
C5 C10 C17 C22 70.6(10) . . . . ?
C11 C10 C17 C22 -160.8(8) . . . . ?
C5 C10 C17 C18 -109.1(8) . . . . ?
C11 C10 C17 C18 19.5(11) . . . . ?
C22 C17 C18 C19 -0.2(13) . . . . ?
C10 C17 C18 C19 179.4(8) . . . . ?
C17 C18 C19 C20 1.5(16) . . . . ?
C18 C19 C20 C21 -1.8(18) . . . . ?
C19 C20 C21 C22 0.9(18) . . . . ?
C18 C17 C22 C21 -0.7(15) . . . . ?
C10 C17 C22 C21 179.7(9) . . . . ?
C20 C21 C22 C17 0.3(18) . . . . ?
C4 C9 C24 C31 94.4(9) . . . . ?
C8 C9 C24 C31 -80.0(9) . . . . ?
C4 C9 C24 C25 -137.1(8) . . . . ?
C8 C9 C24 C25 48.5(10) . . . . ?
C31 C24 C25 C30 53.2(10) . . . . ?
C9 C24 C25 C30 -75.5(10) . . . . ?
C31 C24 C25 C26 -122.0(8) . . . . ?
C9 C24 C25 C26 109.3(9) . . . . ?
C30 C25 C26 C27 -0.1(15) . . . . ?
C24 C25 C26 C27 175.3(9) . . . . ?
C25 C26 C27 C28 2.4(19) . . . . ?
C26 C27 C28 C29 -2(2) . . . . ?
C27 C28 C29 C30 -1(2) . . . . ?
C26 C25 C30 C29 -2.5(15) . . . . ?
C24 C25 C30 C29 -177.8(9) . . . . ?
C28 C29 C30 C25 2.9(18) . . . . ?
C9 C24 C31 C36 6.4(11) . . . . ?
C25 C24 C31 C36 -123.8(9) . . . . ?
C9 C24 C31 C32 -173.8(7) . . . . ?
C25 C24 C31 C32 55.9(9) . . . . ?
C36 C31 C32 C33 -0.8(12) . . . . ?
C24 C31 C32 C33 179.5(9) . . . . ?
C31 C32 C33 C34 1.1(15) . . . . ?
C32 C33 C34 C35 -1.6(17) . . . . ?
C33 C34 C35 C36 1.8(17) . . . . ?
C32 C31 C36 C35 1.0(13) . . . . ?
C24 C31 C36 C35 -179.3(9) . . . . ?
C34 C35 C36 C31 -1.5(17) . . . . ?
C41 N3 C39 N2 178.6(6) . . . . ?
C41 N3 C39 S1 1.1(9) . . . . ?
C1 N2 C39 N3 139.0(7) . . . . ?
C3 N2 C39 N3 -39.4(10) . . . . ?
C1 N2 C39 S1 -43.5(9) . . . . ?
C3 N2 C39 S1 138.1(6) . . . . ?
C40 S1 C39 N3 -0.4(7) . . . . ?
C40 S1 C39 N2 -178.0(6) . . . . ?
C39 S1 C40 C41 -0.4(6) . . . . ?
C39 S1 C40 C45 -179.8(8) . . . . ?
C39 N3 C41 C42 178.0(8) . . . . ?
C39 N3 C41 C40 -1.5(10) . . . . ?
C45 C40 C41 C42 1.1(12) . . . . ?
S1 C40 C41 C42 -178.4(6) . . . . ?
C45 C40 C41 N3 -179.4(7) . . . . ?
S1 C40 C41 N3 1.2(9) . . . . ?
N3 C41 C42 C43 178.5(9) . . . . ?
C40 C41 C42 C43 -2.0(14) . . . . ?
C41 C42 C43 C44 1.1(15) . . . . ?
C42 C43 C44 C45 0.7(16) . . . . ?
C43 C44 C45 C40 -1.5(15) . . . . ?
C41 C40 C45 C44 0.7(13) . . . . ?
S1 C40 C45 C44 180.0(7) . . . . ?
